data_1522067
loop_
_publ_author_name
'Kjekshus, A.'
'Pearson, W.B.'
'Mollerud, R.'
'Andresen, A.F.'

_publ_section_title
;
 Equiatomic transition metal alloys of manganese, VI. Structural and
 magnetic properties of Pd-Mn phases
;
_journal_name_full 'Philosophical Magazine, Serie 8(1956-)'
_journal_page_first 1063
_journal_page_last 1083
_journal_volume 16
_journal_year 1967
_chemical_formula_sum 'Mn Pd'
_space_group_IT_number 123
_symmetry_space_group_name_Hall '-P 4 2'
_symmetry_space_group_name_H-M 'P 4/m m m'
_cell_angle_alpha 90
_cell_angle_beta 90
_cell_angle_gamma 90
_cell_formula_units_Z 1
_cell_length_a 2.877
_cell_length_b 2.877
_cell_length_c 3.585
_cell_volume 29.674
_citation_journal_id_ASTM PHMA83
_cod_data_source_file Kjekshus_PHMA83_1967_1144.cif
_cod_data_source_block Mn1Pd1
_cod_original_cell_volume 29.67351
_cod_original_formula_sum 'Mn1 Pd1'
_cod_database_code 1522067

loop_
_symmetry_equiv_pos_as_xyz
x,y,z
-y,x,z
-x,-y,z
y,-x,z
x,-y,-z
y,x,-z
-x,y,-z
-y,-x,-z
-x,-y,-z
y,-x,-z
x,y,-z
-y,x,-z
-x,y,z
-y,-x,z
x,-y,z
y,x,z

loop_
_atom_site_label
_atom_site_type_symbol
_atom_site_fract_x
_atom_site_fract_y
_atom_site_fract_z
_atom_site_occupancy
_atom_site_U_iso_or_equiv
Mn1 Mn 0 0 0 1 0.0
Pd1 Pd 0.5 0.5 0.5 1 0.0
